data_4074195
loop_
_publ_author_name
'Arunachalampillai, Athimoolam'
'Crewdson, Patrick'
'Korobkov, Ilia'
'Gambarotta, Sandro'

_publ_section_title
;
 Ring Opening and C&#x2212;O and C&#x2212;N Bond Cleavage by Transient
 Reduced Thorium Species
;
_journal_issue 16
_journal_name_full Organometallics
_journal_page_first 3856
_journal_paper_doi 10.1021/om060454q
_journal_volume 25
_journal_year 2006
_chemical_formula_sum 'C100.5 H84 K2 N6 Th'
_chemical_formula_weight 1685.98
_chemical_name_systematic
; 
 ? 
;
_space_group_IT_number 15
_symmetry_cell_setting monoclinic
_symmetry_space_group_name_Hall '-C 2yc'
_symmetry_space_group_name_H-M 'C 1 2/c 1'
_atom_sites_solution_hydrogens geom
_atom_sites_solution_primary direct
_atom_sites_solution_secondary difmap
_audit_creation_method SHELXL-97
_cell_angle_alpha 90.00
_cell_angle_beta 97.642(4)
_cell_angle_gamma 90.00
_cell_formula_units_Z 4
_cell_length_a 33.390(7)
_cell_length_b 12.531(3)
_cell_length_c 20.740(5)
_cell_measurement_reflns_used 316
_cell_measurement_temperature 226(2)
_cell_measurement_theta_max 23.26
_cell_measurement_theta_min 1.23
_cell_volume 8601(3)
_computing_cell_refinement 'SMART, Bruker (2000)'
_computing_data_collection 'SMART, Bruker (2000)'
_computing_data_reduction 'XPREP, Bruker (2000)'
_computing_molecular_graphics 'SHELXTL, Bruker (2000)'
_computing_publication_material 'SHELXTL, Bruker (2000)'
_computing_structure_refinement 'SHELXL-97 (Sheldrick, 1997)'
_computing_structure_solution 'SHELXS-97 (Sheldrick, 1990)'
_diffrn_ambient_temperature 226(2)
_diffrn_measured_fraction_theta_full 0.992
_diffrn_measured_fraction_theta_max 0.992
_diffrn_measurement_device_type 'CCD area detector'
_diffrn_measurement_method 'phi and omega scans'
_diffrn_radiation_monochromator graphite
_diffrn_radiation_source 'fine-focus sealed tube'
_diffrn_radiation_type MoK\a
_diffrn_radiation_wavelength 0.71073
_diffrn_reflns_av_R_equivalents 0.0702
_diffrn_reflns_av_sigmaI/netI 0.0562
_diffrn_reflns_limit_h_max 37
_diffrn_reflns_limit_h_min -36
_diffrn_reflns_limit_k_max 13
_diffrn_reflns_limit_k_min -13
_diffrn_reflns_limit_l_max 22
_diffrn_reflns_limit_l_min -22
_diffrn_reflns_number 25119
_diffrn_reflns_theta_full 23.26
_diffrn_reflns_theta_max 23.26
_diffrn_reflns_theta_min 1.23
_diffrn_standards_decay_% <1
_exptl_absorpt_coefficient_mu 1.880
_exptl_absorpt_correction_T_max 0.7657
_exptl_absorpt_correction_T_min 0.6508
_exptl_absorpt_correction_type multi-scan
_exptl_absorpt_process_details 'SADABS, Bruker (2000)'
_exptl_crystal_colour colorless
_exptl_crystal_density_diffrn 1.302
_exptl_crystal_density_method 'not measured'
_exptl_crystal_description block
_exptl_crystal_F_000 3428
_exptl_crystal_size_max 0.25
_exptl_crystal_size_mid 0.15
_exptl_crystal_size_min 0.15
_refine_diff_density_max 1.247
_refine_diff_density_min -0.775
_refine_diff_density_rms 0.081
_refine_ls_extinction_method none
_refine_ls_goodness_of_fit_ref 1.052
_refine_ls_hydrogen_treatment constr
_refine_ls_matrix_type full
_refine_ls_number_parameters 435
_refine_ls_number_reflns 6119
_refine_ls_number_restraints 57
_refine_ls_restrained_S_all 1.057
_refine_ls_R_factor_all 0.0484
_refine_ls_R_factor_gt 0.0392
_refine_ls_shift/su_max 0.001
_refine_ls_shift/su_mean 0.001
_refine_ls_structure_factor_coef Fsqd
_refine_ls_weighting_details 'calc w=1/[\s^2^(Fo^2^)+(0.0420P)^2^]'
_refine_ls_weighting_scheme calc
_refine_ls_wR_factor_gt 0.0800
_refine_ls_wR_factor_ref 0.0825
_reflns_number_gt 5520
_reflns_number_total 6119
_reflns_threshold_expression >2sigma(I)
_cod_data_source_file om060454qrom20060523_021739.cif
_cod_data_source_block complex_3a_sg2295sqz
_cod_depositor_comments
;
The following automatic conversions were performed:

'_symmetry_cell_setting' value 'Monoclinic' changed to 'monoclinic'
according to /home/saulius/struct/CIF-dictionaries/cif_core.dic
dictionary named 'cif_core.dic' version 2.4.1 from 2010-06-29.

Automatic conversion script
Id: cif_fix_values 1715 2011-07-08 13:25:40Z adriana 
;
_cod_original_cell_volume 8602(3)
_cod_original_sg_symbol_H-M C2/c
_cod_original_formula_sum 'C100.50 H84 K2 N6 Th'
_cod_database_code 4074195

loop_
_symmetry_equiv_pos_as_xyz
'x, y, z'
'-x, y, -z+1/2'
'x+1/2, y+1/2, z'
'-x+1/2, y+1/2, -z+1/2'
'-x, -y, -z'
'x, -y, z-1/2'
'-x+1/2, -y+1/2, -z'
'x+1/2, -y+1/2, z-1/2'

loop_
_atom_site_label
_atom_site_type_symbol
_atom_site_fract_x
_atom_site_fract_y
_atom_site_fract_z
_atom_site_U_iso_or_equiv
_atom_site_adp_type
_atom_site_occupancy
_atom_site_symmetry_multiplicity
_atom_site_calc_flag
_atom_site_refinement_flags
Th1 Th 0.5000 0.233657(18) 0.2500 0.02835(10) Uani 1 2 d S
K1 K 0.60915(4) 0.33704(11) 0.18351(6) 0.0622(4) Uani 1 1 d .
N1 N 0.53248(11) 0.2104(3) 0.14655(18) 0.0358(10) Uani 1 1 d .
N2 N 0.58410(12) 0.1831(3) 0.26813(18) 0.0359(10) Uani 1 1 d .
N3 N 0.54612(12) 0.3916(3) 0.27249(19) 0.0368(10) Uani 1 1 d .
C1 C 0.53047(16) 0.2852(4) 0.0969(2) 0.0438(13) Uani 1 1 d .
H1A H 0.5120 0.3421 0.0914 0.053 Uiso 1 1 calc R
C2 C 0.55909(16) 0.2644(4) 0.0571(2) 0.0473(13) Uani 1 1 d .
H2A H 0.5640 0.3039 0.0204 0.057 Uiso 1 1 calc R
C3 C 0.58010(16) 0.1711(4) 0.0821(2) 0.0452(13) Uani 1 1 d .
H3A H 0.6014 0.1373 0.0648 0.054 Uiso 1 1 calc R
C4 C 0.56340(14) 0.1398(4) 0.1361(2) 0.0351(12) Uani 1 1 d .
C5 C 0.57177(14) 0.0438(4) 0.1816(2) 0.0370(12) Uani 1 1 d .
C6 C 0.61481(15) -0.0017(4) 0.1819(2) 0.0427(13) Uani 1 1 d .
C7 C 0.64245(17) -0.0092(5) 0.2393(3) 0.0664(17) Uani 1 1 d .
H7A H 0.6349 0.0172 0.2784 0.080 Uiso 1 1 calc R
C8 C 0.6809(2) -0.0549(7) 0.2398(4) 0.097(3) Uani 1 1 d .
H8A H 0.6985 -0.0610 0.2789 0.117 Uiso 1 1 calc R
C9 C 0.6923(2) -0.0910(7) 0.1817(4) 0.108(3) Uani 1 1 d .
H9A H 0.7185 -0.1173 0.1804 0.129 Uiso 1 1 calc R
C10 C 0.6643(2) -0.0880(6) 0.1247(3) 0.081(2) Uani 1 1 d .
H10A H 0.6714 -0.1160 0.0857 0.097 Uiso 1 1 calc R
C11 C 0.62587(17) -0.0435(4) 0.1257(3) 0.0569(16) Uani 1 1 d .
H11A H 0.6074 -0.0423 0.0873 0.068 Uiso 1 1 calc R
C12 C 0.54237(15) -0.0485(4) 0.1602(2) 0.0374(12) Uani 1 1 d .
C13 C 0.51605(15) -0.0442(4) 0.1011(2) 0.0407(13) Uani 1 1 d .
H13A H 0.5160 0.0171 0.0749 0.049 Uiso 1 1 calc R
C14 C 0.49001(17) -0.1284(4) 0.0803(3) 0.0533(15) Uani 1 1 d .
H14A H 0.4727 -0.1231 0.0409 0.064 Uiso 1 1 calc R
C15 C 0.48983(19) -0.2184(5) 0.1175(3) 0.0610(16) Uani 1 1 d .
H15A H 0.4720 -0.2748 0.1046 0.073 Uiso 1 1 calc R
C16 C 0.51703(18) -0.2248(4) 0.1758(3) 0.0543(15) Uani 1 1 d .
H16A H 0.5174 -0.2867 0.2015 0.065 Uiso 1 1 calc R
C17 C 0.54295(17) -0.1422(4) 0.1958(3) 0.0462(14) Uani 1 1 d .
H17A H 0.5613 -0.1495 0.2341 0.055 Uiso 1 1 calc R
C18 C 0.56660(14) 0.0868(4) 0.2502(2) 0.0343(12) Uani 1 1 d .
C19 C 0.54683(13) 0.0470(4) 0.3003(2) 0.0324(11) Uani 1 1 d .
H19A H 0.5317 -0.0163 0.2999 0.039 Uiso 1 1 calc R
C20 C 0.55416(14) 0.1221(4) 0.3526(2) 0.0352(12) Uani 1 1 d .
H20A H 0.5451 0.1171 0.3935 0.042 Uiso 1 1 calc R
C21 C 0.57734(14) 0.2041(4) 0.3312(2) 0.0326(11) Uani 1 1 d .
C22 C 0.59571(14) 0.3083(4) 0.3625(2) 0.0355(12) Uani 1 1 d .
C23 C 0.57904(15) 0.3345(4) 0.4267(2) 0.0390(12) Uani 1 1 d .
C24 C 0.58491(17) 0.2632(4) 0.4793(2) 0.0489(13) Uani 1 1 d .
H24A H 0.5971 0.1967 0.4741 0.059 Uiso 1 1 calc R
C25 C 0.57297(19) 0.2894(5) 0.5389(3) 0.0596(16) Uani 1 1 d .
H25A H 0.5763 0.2399 0.5733 0.072 Uiso 1 1 calc R
C26 C 0.55630(19) 0.3873(5) 0.5477(3) 0.0648(18) Uani 1 1 d .
H26A H 0.5490 0.4059 0.5885 0.078 Uiso 1 1 calc R
C27 C 0.55016(18) 0.4589(5) 0.4965(3) 0.0596(16) Uani 1 1 d .
H27A H 0.5380 0.5252 0.5023 0.071 Uiso 1 1 calc R
C28 C 0.56192(16) 0.4327(4) 0.4363(3) 0.0478(14) Uani 1 1 d .
H28A H 0.5582 0.4823 0.4021 0.057 Uiso 1 1 calc R
C29 C 0.64254(16) 0.3005(4) 0.3801(2) 0.0469(14) Uani 1 1 d .
C30 C 0.66322(19) 0.3735(6) 0.4217(3) 0.080(2) Uani 1 1 d .
H30A H 0.6488 0.4285 0.4391 0.096 Uiso 1 1 calc R
C31 C 0.7059(2) 0.3676(8) 0.4391(4) 0.102(3) Uani 1 1 d .
H31A H 0.7192 0.4179 0.4680 0.122 Uiso 1 1 calc R
C32 C 0.7271(2) 0.2916(8) 0.4146(4) 0.087(2) Uani 1 1 d .
H32A H 0.7553 0.2879 0.4260 0.105 Uiso 1 1 calc R
C33 C 0.7073(2) 0.2182(7) 0.3723(5) 0.114(3) Uani 1 1 d .
H33A H 0.7221 0.1645 0.3543 0.136 Uiso 1 1 calc R
C34 C 0.66535(18) 0.2233(6) 0.3560(4) 0.089(2) Uani 1 1 d .
H34A H 0.6524 0.1719 0.3276 0.107 Uiso 1 1 calc R
C35 C 0.58419(16) 0.3955(4) 0.3117(2) 0.0404(13) Uani 1 1 d .
C36 C 0.60570(16) 0.4849(4) 0.2975(3) 0.0499(14) Uani 1 1 d .
H36A H 0.6316 0.5052 0.3170 0.060 Uiso 1 1 calc R
C37 C 0.58038(17) 0.5405(4) 0.2467(3) 0.0532(15) Uani 1 1 d .
H37A H 0.5867 0.6043 0.2265 0.064 Uiso 1 1 calc R
C38 C 0.54500(16) 0.4824(4) 0.2332(2) 0.0440(13) Uani 1 1 d .
H38A H 0.5232 0.5015 0.2019 0.053 Uiso 1 1 calc R
C39 C 0.6811(3) 0.4941(6) 0.1412(8) 0.206(6) Uani 1 1 d GU
C40 C 0.7009(3) 0.4402(12) 0.1948(5) 0.193(6) Uani 1 1 d GU
H40A H 0.7099 0.4777 0.2332 0.232 Uiso 1 1 calc R
C41 C 0.7073(2) 0.3309(12) 0.1915(5) 0.202(6) Uani 1 1 d GU
H41A H 0.7207 0.2944 0.2277 0.242 Uiso 1 1 calc R
C42 C 0.6940(3) 0.2755(7) 0.1346(8) 0.208(6) Uani 1 1 d GU
H42A H 0.6983 0.2016 0.1324 0.249 Uiso 1 1 calc R
C43 C 0.6742(3) 0.3294(13) 0.0810(4) 0.204(6) Uani 1 1 d GU
H43A H 0.6652 0.2919 0.0426 0.245 Uiso 1 1 calc R
C44 C 0.6678(2) 0.4387(12) 0.0843(5) 0.215(6) Uani 1 1 d GU
H44A H 0.6544 0.4752 0.0481 0.258 Uiso 1 1 calc R
C45 C 0.6835(5) 0.5955(15) 0.1620(12) 0.364(11) Uani 1 1 d U
H45A H 0.6958 0.5975 0.2071 0.546 Uiso 1 1 calc R
H45B H 0.6566 0.6260 0.1583 0.546 Uiso 1 1 calc R
H45C H 0.6999 0.6364 0.1356 0.546 Uiso 1 1 calc R

loop_
_atom_site_aniso_label
_atom_site_aniso_U_11
_atom_site_aniso_U_22
_atom_site_aniso_U_33
_atom_site_aniso_U_23
_atom_site_aniso_U_13
_atom_site_aniso_U_12
Th1 0.02504(15) 0.03137(15) 0.02908(15) 0.000 0.00520(10) 0.000
K1 0.0562(9) 0.0784(9) 0.0540(8) -0.0020(7) 0.0151(7) -0.0158(7)
N1 0.030(2) 0.043(2) 0.034(2) 0.0023(19) 0.0061(18) -0.0001(19)
N2 0.036(3) 0.045(2) 0.028(2) 0.0003(18) 0.0083(19) -0.0025(19)
N3 0.036(3) 0.041(2) 0.034(3) 0.0029(19) 0.005(2) 0.0017(19)
C1 0.043(3) 0.046(3) 0.041(3) 0.007(2) 0.002(3) 0.003(2)
C2 0.055(3) 0.054(3) 0.035(3) 0.012(3) 0.015(3) 0.003(3)
C3 0.042(3) 0.057(4) 0.037(3) -0.002(3) 0.010(3) 0.000(3)
C4 0.032(3) 0.048(3) 0.026(3) -0.001(2) 0.003(2) -0.002(2)
C5 0.033(3) 0.046(3) 0.034(3) -0.001(2) 0.010(2) 0.006(2)
C6 0.040(3) 0.052(3) 0.037(3) -0.001(2) 0.007(3) 0.008(3)
C7 0.046(4) 0.100(5) 0.053(4) -0.015(3) 0.008(3) 0.023(3)
C8 0.051(5) 0.159(8) 0.077(5) -0.028(5) -0.010(4) 0.040(5)
C9 0.046(5) 0.173(8) 0.103(7) -0.025(6) 0.004(5) 0.049(5)
C10 0.063(5) 0.120(6) 0.064(5) -0.020(4) 0.022(4) 0.025(4)
C11 0.043(4) 0.078(4) 0.051(4) -0.004(3) 0.010(3) 0.015(3)
C12 0.039(3) 0.040(3) 0.034(3) -0.002(2) 0.010(2) 0.008(2)
C13 0.044(3) 0.043(3) 0.036(3) -0.007(2) 0.009(3) 0.001(2)
C14 0.059(4) 0.058(4) 0.042(3) -0.009(3) 0.007(3) -0.003(3)
C15 0.064(4) 0.052(4) 0.068(4) -0.017(3) 0.014(3) -0.010(3)
C16 0.077(4) 0.037(3) 0.054(4) 0.003(3) 0.028(3) 0.006(3)
C17 0.057(4) 0.045(3) 0.038(3) -0.006(3) 0.014(3) 0.005(3)
C18 0.033(3) 0.040(3) 0.030(3) 0.004(2) 0.004(2) 0.009(2)
C19 0.028(3) 0.037(3) 0.032(3) 0.002(2) 0.005(2) 0.004(2)
C20 0.031(3) 0.048(3) 0.028(3) 0.002(2) 0.006(2) 0.004(2)
C21 0.028(3) 0.042(3) 0.028(3) -0.002(2) 0.004(2) 0.004(2)
C22 0.031(3) 0.043(3) 0.033(3) -0.001(2) 0.003(2) -0.003(2)
C23 0.038(3) 0.042(3) 0.038(3) -0.008(2) 0.005(2) -0.012(2)
C24 0.057(3) 0.049(3) 0.041(3) -0.003(3) 0.007(3) -0.002(3)
C25 0.077(4) 0.067(4) 0.038(3) -0.003(3) 0.019(3) -0.013(3)
C26 0.079(5) 0.068(4) 0.053(4) -0.020(3) 0.031(4) -0.017(4)
C27 0.066(4) 0.051(4) 0.065(4) -0.023(3) 0.021(3) -0.011(3)
C28 0.054(4) 0.047(3) 0.043(3) -0.006(3) 0.009(3) -0.011(3)
C29 0.036(3) 0.067(4) 0.038(3) 0.010(3) 0.005(3) -0.004(3)
C30 0.042(4) 0.113(6) 0.082(5) -0.034(4) -0.004(4) -0.013(4)
C31 0.046(5) 0.165(8) 0.085(6) -0.023(6) -0.023(4) -0.023(5)
C32 0.032(4) 0.149(7) 0.079(5) 0.023(5) 0.002(4) -0.010(5)
C33 0.039(4) 0.137(7) 0.161(9) -0.037(6) -0.001(5) 0.008(5)
C34 0.036(4) 0.107(5) 0.122(6) -0.038(5) 0.004(4) 0.001(4)
C35 0.039(3) 0.044(3) 0.038(3) -0.001(2) 0.007(3) -0.004(2)
C36 0.042(3) 0.059(4) 0.047(4) -0.003(3) -0.001(3) -0.014(3)
C37 0.062(4) 0.046(3) 0.053(4) 0.009(3) 0.012(3) -0.014(3)
C38 0.043(3) 0.048(3) 0.040(3) 0.008(3) 0.002(3) 0.004(3)
C39 0.103(11) 0.244(11) 0.282(17) 0.020(10) 0.067(10) -0.085(9)
C40 0.053(8) 0.331(14) 0.201(11) -0.025(11) 0.041(7) -0.060(10)
C41 0.059(7) 0.355(15) 0.190(11) 0.021(11) 0.014(8) -0.009(11)
C42 0.090(10) 0.326(13) 0.222(15) -0.030(10) 0.074(10) -0.017(9)
C43 0.109(11) 0.387(17) 0.131(9) -0.049(11) 0.071(7) -0.082(12)
C44 0.100(9) 0.385(17) 0.168(11) 0.075(11) 0.052(9) -0.062(12)
C45 0.221(18) 0.227(13) 0.69(3) -0.037(15) 0.22(2) -0.081(13)

loop_
_atom_type_symbol
_atom_type_description
_atom_type_scat_dispersion_real
_atom_type_scat_dispersion_imag
_atom_type_scat_source
C C 0.0033 0.0016 'International Tables Vol C Tables 4.2.6.8 and 6.1.1.4'
H H 0.0000 0.0000 'International Tables Vol C Tables 4.2.6.8 and 6.1.1.4'
N N 0.0061 0.0033 'International Tables Vol C Tables 4.2.6.8 and 6.1.1.4'
K K 0.2009 0.2494 'International Tables Vol C Tables 4.2.6.8 and 6.1.1.4'
Th Th -7.2400 8.8979 'International Tables Vol C Tables 4.2.6.8 and 6.1.1.4'

loop_
_geom_angle_atom_site_label_1
_geom_angle_atom_site_label_2
_geom_angle_atom_site_label_3
_geom_angle
_geom_angle_site_symmetry_1
_geom_angle_site_symmetry_3
N3 Th1 N3 76.1(2) 2_655 .
N3 Th1 N1 104.64(15) 2_655 .
N3 Th1 N1 85.83(15) . .
N3 Th1 N1 85.83(15) 2_655 2_655
N3 Th1 N1 104.64(15) . 2_655
N1 Th1 N1 166.88(17) . 2_655
N3 Th1 N2 65.34(17) 2_655 2_655
N3 Th1 N2 140.09(13) . 2_655
N1 Th1 N2 112.67(15) . 2_655
N1 Th1 N2 64.14(15) 2_655 2_655
N3 Th1 N2 140.09(13) 2_655 .
N3 Th1 N2 65.34(17) . .
N1 Th1 N2 64.14(15) . .
N1 Th1 N2 112.67(15) 2_655 .
N2 Th1 N2 154.34(18) 2_655 .
N3 Th1 C18 92.8(2) 2_655 2_655
N3 Th1 C18 162.84(12) . 2_655
N1 Th1 C18 109.91(15) . 2_655
N1 Th1 C18 60.91(14) 2_655 2_655
N2 Th1 C18 27.63(13) 2_655 2_655
N2 Th1 C18 127.07(18) . 2_655
N3 Th1 C18 162.83(12) 2_655 .
N3 Th1 C18 92.8(2) . .
N1 Th1 C18 60.91(14) . .
N1 Th1 C18 109.91(15) 2_655 .
N2 Th1 C18 127.07(18) 2_655 .
N2 Th1 C18 27.62(13) . .
C18 Th1 C18 100.7(3) 2_655 .
N3 Th1 C21 61.22(16) 2_655 2_655
N3 Th1 C21 132.96(14) . 2_655
N1 Th1 C21 86.7(2) . 2_655
N1 Th1 C21 91.6(2) 2_655 2_655
N2 Th1 C21 27.72(13) 2_655 2_655
N2 Th1 C21 145.98(14) . 2_655
C18 Th1 C21 45.15(15) 2_655 2_655
C18 Th1 C21 122.91(17) . 2_655
N3 Th1 C21 132.96(14) 2_655 .
N3 Th1 C21 61.22(16) . .
N1 Th1 C21 91.6(2) . .
N1 Th1 C21 86.7(2) 2_655 .
N2 Th1 C21 145.98(14) 2_655 .
N2 Th1 C21 27.72(13) . .
C18 Th1 C21 122.90(17) 2_655 .
C18 Th1 C21 45.15(15) . .
C21 Th1 C21 165.41(18) 2_655 .
N3 Th1 C19 106.2(2) 2_655 2_655
N3 Th1 C19 168.65(12) . 2_655
N1 Th1 C19 82.84(15) . 2_655
N1 Th1 C19 86.68(16) 2_655 2_655
N2 Th1 C19 46.08(12) 2_655 2_655
N2 Th1 C19 109.81(17) . 2_655
C18 Th1 C19 27.78(13) 2_655 2_655
C18 Th1 C19 82.3(2) . 2_655
C21 Th1 C19 45.74(14) 2_655 2_655
C21 Th1 C19 119.67(16) . 2_655
N3 Th1 C19 168.65(12) 2_655 .
N3 Th1 C19 106.2(2) . .
N1 Th1 C19 86.68(16) . .
N1 Th1 C19 82.84(15) 2_655 .
N2 Th1 C19 109.81(17) 2_655 .
N2 Th1 C19 46.07(12) . .
C18 Th1 C19 82.3(2) 2_655 .
C18 Th1 C19 27.78(13) . .
C21 Th1 C19 119.67(16) 2_655 .
C21 Th1 C19 45.74(14) . .
C19 Th1 C19 73.9(2) 2_655 .
N2 K1 C35 57.99(18) . .
N2 K1 C4 57.20(17) . .
C35 K1 C4 107.70(15) . .
N2 K1 C36 83.5(2) . .
C35 K1 C36 26.67(14) . .
C4 K1 C36 133.75(15) . .
N2 K1 N1 59.03(14) . .
C35 K1 N1 91.56(16) . .
C4 K1 N1 26.85(11) . .
C36 K1 N1 113.68(15) . .
N2 K1 C3 82.4(2) . .
C35 K1 C3 133.40(16) . .
C4 K1 C3 26.33(13) . .
C36 K1 C3 157.64(16) . .
N1 K1 C3 43.96(13) . .
N2 K1 C1 85.22(17) . .
C35 K1 C1 104.9(2) . .
C4 K1 C1 43.14(14) . .
C36 K1 C1 118.21(18) . .
N1 K1 C1 26.40(13) . .
C3 K1 C1 43.29(15) . .
N2 K1 N3 59.35(15) . .
C35 K1 N3 27.08(12) . .
C4 K1 N3 91.19(17) . .
C36 K1 N3 44.63(14) . .
N1 K1 N3 69.05(17) . .
C3 K1 N3 113.01(17) . .
C1 K1 N3 78.2(2) . .
N2 K1 C2 99.03(19) . .
C35 K1 C2 130.73(19) . .
C4 K1 C2 43.68(13) . .
C36 K1 C2 141.42(17) . .
N1 K1 C2 43.74(13) . .
C3 K1 C2 27.11(13) . .
C1 K1 C2 25.91(13) . .
N3 K1 C2 104.1(2) . .
N2 K1 C37 99.6(2) . .
C35 K1 C37 43.68(14) . .
C4 K1 C37 130.36(19) . .
C36 K1 C37 27.29(14) . .
N1 K1 C37 103.95(19) . .
C3 K1 C37 140.92(18) . .
C1 K1 C37 97.72(18) . .
N3 K1 C37 43.82(13) . .
C2 K1 C37 116.50(17) . .
N2 K1 C38 85.37(19) . .
C35 K1 C38 43.07(14) . .
C4 K1 C38 104.5(2) . .
C36 K1 C38 43.65(16) . .
N1 K1 C38 78.1(2) . .
C3 K1 C38 117.70(19) . .
C1 K1 C38 75.0(2) . .
N3 K1 C38 26.26(12) . .
C2 K1 C38 97.91(19) . .
C37 K1 C38 25.93(13) . .
N2 K1 C42 112.3(2) . .
C35 K1 C42 134.5(3) . .
C4 K1 C42 97.5(2) . .
C36 K1 C42 121.3(3) . .
N1 K1 C42 123.0(3) . .
C3 K1 C42 80.3(3) . .
C1 K1 C42 119.2(3) . .
N3 K1 C42 161.3(3) . .
C2 K1 C42 93.6(3) . .
C37 K1 C42 132.0(2) . .
C38 K1 C42 157.2(2) . .
C1 N1 C4 106.0(4) . .
C1 N1 Th1 124.4(3) . .
C4 N1 Th1 127.5(3) . .
C1 N1 K1 77.8(3) . .
C4 N1 K1 75.8(3) . .
Th1 N1 K1 99.65(16) . .
C18 N2 C21 107.9(4) . .
C18 N2 K1 125.9(3) . .
C21 N2 K1 124.0(3) . .
C18 N2 Th1 77.5(3) . .
C21 N2 Th1 78.5(3) . .
K1 N2 Th1 97.74(15) . .
C38 N3 C35 105.0(4) . .
C38 N3 Th1 124.4(3) . .
C35 N3 Th1 127.9(3) . .
C38 N3 K1 78.3(3) . .
C35 N3 K1 73.5(3) . .
Th1 N3 K1 99.55(17) . .
C2 C1 N1 110.5(5) . .
C2 C1 K1 77.3(4) . .
N1 C1 K1 75.8(3) . .
C1 C2 C3 106.6(4) . .
C1 C2 K1 76.8(3) . .
C3 C2 K1 75.3(3) . .
C4 C3 C2 107.3(5) . .
C4 C3 K1 75.9(3) . .
C2 C3 K1 77.6(3) . .
C3 C4 N1 109.5(4) . .
C3 C4 C5 131.8(5) . .
N1 C4 C5 118.7(4) . .
C3 C4 K1 77.7(3) . .
N1 C4 K1 77.4(3) . .
C5 C4 K1 113.7(3) . .
C4 C5 C18 104.9(4) . .
C4 C5 C12 110.8(4) . .
C18 C5 C12 112.3(4) . .
C4 C5 C6 112.7(4) . .
C18 C5 C6 109.9(4) . .
C12 C5 C6 106.3(4) . .
C11 C6 C7 118.1(5) . .
C11 C6 C5 119.5(5) . .
C7 C6 C5 122.2(5) . .
C8 C7 C6 122.0(6) . .
C9 C8 C7 118.8(6) . .
C10 C9 C8 119.5(6) . .
C9 C10 C11 120.4(6) . .
C6 C11 C10 121.0(6) . .
C17 C12 C13 117.3(5) . .
C17 C12 C5 121.2(5) . .
C13 C12 C5 121.3(4) . .
C14 C13 C12 121.9(5) . .
C15 C14 C13 119.9(6) . .
C14 C15 C16 118.6(5) . .
C17 C16 C15 121.3(5) . .
C16 C17 C12 120.9(5) . .
N2 C18 C19 109.8(4) . .
N2 C18 C5 117.4(4) . .
C19 C18 C5 132.9(5) . .
N2 C18 Th1 74.9(3) . .
C19 C18 Th1 77.8(3) . .
C5 C18 Th1 113.6(3) . .
C18 C19 C20 106.2(4) . .
C18 C19 Th1 74.5(3) . .
C20 C19 Th1 76.9(3) . .
C21 C20 C19 106.9(4) . .
C21 C20 Th1 74.6(3) . .
C19 C20 Th1 74.9(3) . .
N2 C21 C20 109.1(4) . .
N2 C21 C22 116.9(4) . .
C20 C21 C22 134.0(4) . .
N2 C21 Th1 73.8(3) . .
C20 C21 Th1 77.9(3) . .
C22 C21 Th1 114.0(3) . .
C23 C22 C21 111.9(4) . .
C23 C22 C35 110.8(4) . .
C21 C22 C35 105.3(4) . .
C23 C22 C29 106.1(4) . .
C21 C22 C29 112.0(4) . .
C35 C22 C29 110.9(4) . .
C28 C23 C24 118.2(5) . .
C28 C23 C22 121.1(4) . .
C24 C23 C22 120.4(5) . .
C25 C24 C23 121.0(5) . .
C26 C25 C24 120.1(6) . .
C25 C26 C27 120.0(6) . .
C26 C27 C28 120.2(6) . .
C23 C28 C27 120.6(5) . .
C34 C29 C30 116.2(6) . .
C34 C29 C22 123.3(5) . .
C30 C29 C22 120.5(5) . .
C29 C30 C31 121.7(7) . .
C32 C31 C30 120.5(7) . .
C31 C32 C33 119.2(7) . .
C32 C33 C34 120.2(8) . .
C29 C34 C33 122.3(7) . .
C36 C35 N3 111.0(4) . .
C36 C35 C22 129.4(5) . .
N3 C35 C22 119.6(4) . .
C36 C35 K1 78.2(3) . .
N3 C35 K1 79.4(3) . .
C22 C35 K1 111.4(3) . .
C35 C36 C37 106.1(5) . .
C35 C36 K1 75.2(3) . .
C37 C36 K1 78.7(3) . .
C38 C37 C36 107.2(5) . .
C38 C37 K1 77.6(3) . .
C36 C37 K1 74.0(3) . .
C37 C38 N3 110.8(5) . .
C37 C38 K1 76.5(4) . .
N3 C38 K1 75.4(3) . .
C45 C39 C40 101.7(16) . .
C45 C39 C44 138.1(16) . .
C40 C39 C44 120.0 . .
C45 C39 K1 119.5(9) . .
C40 C39 K1 77.5(3) . .
C44 C39 K1 76.5(3) . .
C39 C40 C41 120.0 . .
C39 C40 K1 78.3(3) . .
C41 C40 K1 76.0(3) . .
C40 C41 C42 120.0 . .
C40 C41 K1 79.5(3) . .
C42 C41 K1 76.3(3) . .
C43 C42 C41 120.0 . .
C43 C42 K1 78.0(3) . .
C41 C42 K1 79.0(3) . .
C44 C43 C42 120.0 . .
C44 C43 K1 79.5(3) . .
C42 C43 K1 77.2(3) . .
C43 C44 C39 120.0 . .
C43 C44 K1 75.9(3) . .
C39 C44 K1 79.2(3) . .

loop_
_geom_bond_atom_site_label_1
_geom_bond_atom_site_label_2
_geom_bond_distance
_geom_bond_site_symmetry_2
Th1 N3 2.513(6) 2_655
Th1 N3 2.513(6) .
Th1 N1 2.546(6) .
Th1 N1 2.546(6) 2_655
Th1 N2 2.854(7) 2_655
Th1 N2 2.854(7) .
Th1 C18 2.886(6) 2_655
Th1 C18 2.887(6) .
Th1 C21 2.913(7) 2_655
Th1 C21 2.913(7) .
Th1 C19 2.928(6) 2_655
Th1 C19 2.928(6) .
K1 N2 2.810(6) .
K1 C35 2.980(8) .
K1 C4 3.002(7) .
K1 C36 3.018(7) .
K1 N1 3.023(6) .
K1 C3 3.024(7) .
K1 C1 3.049(7) .
K1 N3 3.055(6) .
K1 C2 3.054(7) .
K1 C37 3.079(8) .
K1 C38 3.092(7) .
K1 C42 3.227(10) .
N1 C1 1.386(6) .
N1 C4 1.399(6) .
N2 C18 1.371(6) .
N2 C21 1.383(6) .
N3 C38 1.397(6) .
N3 C35 1.415(7) .
C1 C2 1.368(7) .
C2 C3 1.425(7) .
C3 C4 1.373(7) .
C4 C5 1.532(7) .
C5 C18 1.552(7) .
C5 C12 1.543(7) .
C5 C6 1.545(7) .
C6 C11 1.374(7) .
C6 C7 1.408(8) .
C7 C8 1.403(8) .
C8 C9 1.388(10) .
C9 C10 1.406(10) .
C10 C11 1.401(8) .
C12 C17 1.386(7) .
C12 C13 1.411(7) .
C13 C14 1.398(7) .
C14 C15 1.367(8) .
C15 C16 1.415(8) .
C16 C17 1.378(8) .
C18 C19 1.396(7) .
C19 C20 1.432(7) .
C20 C21 1.394(7) .
C21 C22 1.547(7) .
C22 C23 1.545(7) .
C22 C35 1.532(7) .
C22 C29 1.561(8) .
C23 C28 1.383(7) .
C23 C24 1.404(7) .
C24 C25 1.387(8) .
C25 C26 1.370(8) .
C26 C27 1.384(8) .
C27 C28 1.396(8) .
C29 C34 1.366(8) .
C29 C30 1.379(8) .
C30 C31 1.425(9) .
C31 C32 1.326(10) .
C32 C33 1.378(11) .
C33 C34 1.399(10) .
C35 C36 1.384(7) .
C36 C37 1.439(8) .
C37 C38 1.384(7) .
C39 C45 1.341(19) .
C39 C40 1.3900 .
C39 C44 1.3900 .
C40 C41 1.3900 .
C41 C42 1.3900 .
C42 C43 1.3900 .
C43 C44 1.3900 .

loop_
_geom_torsion_atom_site_label_1
_geom_torsion_atom_site_label_2
_geom_torsion_atom_site_label_3
_geom_torsion_atom_site_label_4
_geom_torsion
_geom_torsion_site_symmetry_1
N3 Th1 N1 C1 12.3(4) 2_655
N3 Th1 N1 C1 -62.1(4) .
N1 Th1 N1 C1 154.5(4) 2_655
N2 Th1 N1 C1 81.3(4) 2_655
N2 Th1 N1 C1 -126.7(4) .
C18 Th1 N1 C1 110.9(4) 2_655
C18 Th1 N1 C1 -157.7(4) .
C21 Th1 N1 C1 71.4(4) 2_655
C21 Th1 N1 C1 -123.1(4) .
C19 Th1 N1 C1 117.2(4) 2_655
C19 Th1 N1 C1 -168.6(4) .
N3 Th1 N1 C4 173.5(4) 2_655
N3 Th1 N1 C4 99.1(4) .
N1 Th1 N1 C4 -44.4(4) 2_655
N2 Th1 N1 C4 -117.5(4) 2_655
N2 Th1 N1 C4 34.5(3) .
C18 Th1 N1 C4 -87.9(4) 2_655
C18 Th1 N1 C4 3.5(3) .
C21 Th1 N1 C4 -127.4(4) 2_655
C21 Th1 N1 C4 38.1(4) .
C19 Th1 N1 C4 -81.6(4) 2_655
C19 Th1 N1 C4 -7.4(4) .
N3 Th1 N1 K1 94.1(2) 2_655
N3 Th1 N1 K1 19.70(12) .
N1 Th1 N1 K1 -123.74(12) 2_655
N2 Th1 N1 K1 163.13(11) 2_655
N2 Th1 N1 K1 -44.85(16) .
C18 Th1 N1 K1 -167.33(12) 2_655
C18 Th1 N1 K1 -75.9(2) .
C21 Th1 N1 K1 153.22(14) 2_655
C21 Th1 N1 K1 -41.28(16) .
C19 Th1 N1 K1 -160.99(14) 2_655
C19 Th1 N1 K1 -86.8(2) .
N2 K1 N1 C1 172.1(3) .
C35 K1 N1 C1 121.5(3) .
C4 K1 N1 C1 -110.3(4) .
C36 K1 N1 C1 106.1(3) .
C3 K1 N1 C1 -74.4(3) .
N3 K1 N1 C1 106.1(3) .
C2 K1 N1 C1 -34.8(3) .
C37 K1 N1 C1 79.1(3) .
C38 K1 N1 C1 80.3(3) .
C42 K1 N1 C1 -90.0(4) .
N2 K1 N1 C4 -77.7(3) .
C35 K1 N1 C4 -128.3(3) .
C36 K1 N1 C4 -143.7(3) .
C3 K1 N1 C4 35.9(3) .
C1 K1 N1 C4 110.3(4) .
N3 K1 N1 C4 -143.7(3) .
C2 K1 N1 C4 75.4(3) .
C37 K1 N1 C4 -170.7(3) .
C38 K1 N1 C4 -169.5(3) .
C42 K1 N1 C4 20.2(4) .
N2 K1 N1 Th1 48.76(17) .
C35 K1 N1 Th1 -1.84(14) .
C4 K1 N1 Th1 126.4(3) .
C36 K1 N1 Th1 -17.21(18) .
C3 K1 N1 Th1 162.3(2) .
C1 K1 N1 Th1 -123.3(3) .
N3 K1 N1 Th1 -17.23(11) .
C2 K1 N1 Th1 -158.1(2) .
C37 K1 N1 Th1 -44.22(16) .
C38 K1 N1 Th1 -43.00(13) .
C42 K1 N1 Th1 146.7(3) .
C35 K1 N2 C18 152.6(4) .
C4 K1 N2 C18 6.6(3) .
C36 K1 N2 C18 160.9(4) .
N1 K1 N2 C18 38.3(3) .
C3 K1 N2 C18 -1.7(4) .
C1 K1 N2 C18 41.8(4) .
N3 K1 N2 C18 120.8(4) .
C2 K1 N2 C18 19.8(4) .
C37 K1 N2 C18 138.8(4) .
C38 K1 N2 C18 117.1(4) .
C42 K1 N2 C18 -77.8(5) .
C35 K1 N2 C21 -8.8(3) .
C4 K1 N2 C21 -154.8(4) .
C36 K1 N2 C21 -0.5(4) .
N1 K1 N2 C21 -123.2(4) .
C3 K1 N2 C21 -163.1(4) .
C1 K1 N2 C21 -119.7(4) .
N3 K1 N2 C21 -40.6(3) .
C2 K1 N2 C21 -141.6(4) .
C37 K1 N2 C21 -22.6(4) .
C38 K1 N2 C21 -44.4(4) .
C42 K1 N2 C21 120.7(4) .
C35 K1 N2 Th1 72.50(16) .
C4 K1 N2 Th1 -73.53(16) .
C36 K1 N2 Th1 80.80(15) .
N1 K1 N2 Th1 -41.86(14) .
C3 K1 N2 Th1 -81.80(16) .
C1 K1 N2 Th1 -38.33(15) .
N3 K1 N2 Th1 40.72(12) .
C2 K1 N2 Th1 -60.33(17) .
C37 K1 N2 Th1 58.70(16) .
C38 K1 N2 Th1 36.97(15) .
C42 K1 N2 Th1 -158.0(3) .
N3 Th1 N2 C18 -158.0(2) 2_655
N3 Th1 N2 C18 -173.8(3) .
N1 Th1 N2 C18 -76.2(3) .
N1 Th1 N2 C18 89.9(3) 2_655
N2 Th1 N2 C18 12.7(2) 2_655
C18 Th1 N2 C18 20.0(4) 2_655
C21 Th1 N2 C18 -42.5(3) 2_655
C21 Th1 N2 C18 111.5(4) .
C19 Th1 N2 C18 -4.9(3) 2_655
C19 Th1 N2 C18 36.0(3) .
N3 Th1 N2 C21 90.5(3) 2_655
N3 Th1 N2 C21 74.6(3) .
N1 Th1 N2 C21 172.3(3) .
N1 Th1 N2 C21 -21.7(3) 2_655
N2 Th1 N2 C21 -98.8(2) 2_655
C18 Th1 N2 C21 -91.5(3) 2_655
C18 Th1 N2 C21 -111.5(4) .
C21 Th1 N2 C21 -154.1(3) 2_655
C19 Th1 N2 C21 -116.5(3) 2_655
C19 Th1 N2 C21 -75.5(3) .
N3 Th1 N2 K1 -32.8(2) 2_655
N3 Th1 N2 K1 -48.66(16) .
N1 Th1 N2 K1 49.02(15) .
N1 Th1 N2 K1 -144.95(13) 2_655
N2 Th1 N2 K1 137.88(14) 2_655
C18 Th1 N2 K1 145.22(14) 2_655
C18 Th1 N2 K1 125.2(3) .
C21 Th1 N2 K1 82.6(3) 2_655
C21 Th1 N2 K1 -123.3(3) .
C19 Th1 N2 K1 120.25(19) 2_655
C19 Th1 N2 K1 161.2(2) .
N3 Th1 N3 C38 -43.4(3) 2_655
N1 Th1 N3 C38 62.8(4) .
N1 Th1 N3 C38 -125.2(4) 2_655
N2 Th1 N3 C38 -58.2(4) 2_655
N2 Th1 N3 C38 126.2(4) .
C18 Th1 N3 C38 -94.2(6) 2_655
C18 Th1 N3 C38 123.4(4) .
C21 Th1 N3 C38 -18.7(4) 2_655
C21 Th1 N3 C38 157.0(4) .
C19 Th1 N3 C38 59.4(8) 2_655
C19 Th1 N3 C38 148.2(4) .
N3 Th1 N3 C35 157.8(5) 2_655
N1 Th1 N3 C35 -95.9(4) .
N1 Th1 N3 C35 76.0(4) 2_655
N2 Th1 N3 C35 143.0(4) 2_655
N2 Th1 N3 C35 -32.5(4) .
C18 Th1 N3 C35 107.0(5) 2_655
C18 Th1 N3 C35 -35.4(4) .
C21 Th1 N3 C35 -177.5(3) 2_655
C21 Th1 N3 C35 -1.8(3) .
C19 Th1 N3 C35 -99.4(7) 2_655
C19 Th1 N3 C35 -10.6(4) .
N3 Th1 N3 K1 -125.7(2) 2_655
N1 Th1 N3 K1 -19.48(12) .
N1 Th1 N3 K1 152.49(12) 2_655
N2 Th1 N3 K1 -140.49(15) 2_655
N2 Th1 N3 K1 43.92(14) .
C18 Th1 N3 K1 -176.5(4) 2_655
C18 Th1 N3 K1 41.07(15) .
C21 Th1 N3 K1 -101.0(2) 2_655
C21 Th1 N3 K1 74.7(2) .
C19 Th1 N3 K1 -23.0(7) 2_655
C19 Th1 N3 K1 65.8(2) .
N2 K1 N3 C38 -171.5(3) .
C35 K1 N3 C38 109.7(4) .
C4 K1 N3 C38 -121.5(3) .
C36 K1 N3 C38 74.1(3) .
N1 K1 N3 C38 -106.0(3) .
C3 K1 N3 C38 -106.3(3) .
C1 K1 N3 C38 -80.1(3) .
C2 K1 N3 C38 -79.2(3) .
C37 K1 N3 C38 34.6(3) .
C42 K1 N3 C38 120.7(6) .
N2 K1 N3 C35 78.8(3) .
C4 K1 N3 C35 128.8(3) .
C36 K1 N3 C35 -35.6(3) .
N1 K1 N3 C35 144.4(3) .
C3 K1 N3 C35 144.0(3) .
C1 K1 N3 C35 170.2(3) .
C2 K1 N3 C35 171.1(3) .
C37 K1 N3 C35 -75.1(3) .
C38 K1 N3 C35 -109.7(4) .
C42 K1 N3 C35 11.0(6) .
N2 K1 N3 Th1 -48.11(16) .
C35 K1 N3 Th1 -126.9(3) .
C4 K1 N3 Th1 1.93(14) .
C36 K1 N3 Th1 -162.5(2) .
N1 K1 N3 Th1 17.45(11) .
C3 K1 N3 Th1 17.11(17) .
C1 K1 N3 Th1 43.33(14) .
C2 K1 N3 Th1 44.16(16) .
C37 K1 N3 Th1 158.0(2) .
C38 K1 N3 Th1 123.4(3) .
C42 K1 N3 Th1 -115.9(5) .
C4 N1 C1 C2 -0.8(6) .
Th1 N1 C1 C2 163.7(3) .
K1 N1 C1 C2 70.3(4) .
C4 N1 C1 K1 -71.1(3) .
Th1 N1 C1 K1 93.5(3) .
N2 K1 C1 C2 -122.2(3) .
C35 K1 C1 C2 -177.3(3) .
C4 K1 C1 C2 -77.1(3) .
C36 K1 C1 C2 157.8(3) .
N1 K1 C1 C2 -115.4(5) .
C3 K1 C1 C2 -38.2(3) .
N3 K1 C1 C2 178.2(3) .
C37 K1 C1 C2 138.7(3) .
C38 K1 C1 C2 151.3(3) .
C42 K1 C1 C2 -9.3(4) .
N2 K1 C1 N1 -6.8(3) .
C35 K1 C1 N1 -61.9(3) .
C4 K1 C1 N1 38.3(3) .
C36 K1 C1 N1 -86.8(3) .
C3 K1 C1 N1 77.1(3) .
N3 K1 C1 N1 -66.5(3) .
C2 K1 C1 N1 115.4(4) .
C37 K1 C1 N1 -105.9(3) .
C38 K1 C1 N1 -93.3(3) .
C42 K1 C1 N1 106.1(4) .
N1 C1 C2 C3 0.7(6) .
K1 C1 C2 C3 70.0(4) .
N1 C1 C2 K1 -69.3(4) .
N2 K1 C2 C1 58.7(3) .
C35 K1 C2 C1 3.5(4) .
C4 K1 C2 C1 74.8(3) .
C36 K1 C2 C1 -32.2(4) .
N1 K1 C2 C1 35.5(3) .
C3 K1 C2 C1 111.4(4) .
N3 K1 C2 C1 -1.9(3) .
C37 K1 C2 C1 -46.9(3) .
C38 K1 C2 C1 -27.9(3) .
C42 K1 C2 C1 171.9(3) .
N2 K1 C2 C3 -52.8(3) .
C35 K1 C2 C3 -107.9(3) .
C4 K1 C2 C3 -36.6(3) .
C36 K1 C2 C3 -143.7(3) .
N1 K1 C2 C3 -75.9(3) .
C1 K1 C2 C3 -111.4(4) .
N3 K1 C2 C3 -113.3(3) .
C37 K1 C2 C3 -158.4(3) .
C38 K1 C2 C3 -139.3(3) .
C42 K1 C2 C3 60.4(3) .
C1 C2 C3 C4 -0.3(6) .
K1 C2 C3 C4 70.8(4) .
C1 C2 C3 K1 -71.1(4) .
N2 K1 C3 C4 15.8(3) .
C35 K1 C3 C4 -14.6(4) .
C36 K1 C3 C4 -35.5(6) .
N1 K1 C3 C4 -36.6(3) .
C1 K1 C3 C4 -75.3(3) .
N3 K1 C3 C4 -36.2(3) .
C2 K1 C3 C4 -111.7(5) .
C37 K1 C3 C4 -80.1(4) .
C38 K1 C3 C4 -64.8(3) .
C42 K1 C3 C4 130.1(4) .
N2 K1 C3 C2 127.5(3) .
C35 K1 C3 C2 97.1(3) .
C4 K1 C3 C2 111.7(5) .
C36 K1 C3 C2 76.2(5) .
N1 K1 C3 C2 75.0(3) .
C1 K1 C3 C2 36.4(3) .
N3 K1 C3 C2 75.5(3) .
C37 K1 C3 C2 31.6(4) .
C38 K1 C3 C2 46.8(3) .
C42 K1 C3 C2 -118.2(4) .
C2 C3 C4 N1 -0.2(6) .
K1 C3 C4 N1 71.7(4) .
C2 C3 C4 C5 177.1(5) .
K1 C3 C4 C5 -110.9(5) .
C2 C3 C4 K1 -72.0(4) .
C1 N1 C4 C3 0.7(5) .
Th1 N1 C4 C3 -163.3(3) .
K1 N1 C4 C3 -71.9(4) .
C1 N1 C4 C5 -177.1(4) .
Th1 N1 C4 C5 19.0(6) .
K1 N1 C4 C5 110.3(4) .
C1 N1 C4 K1 72.6(3) .
Th1 N1 C4 K1 -91.3(3) .
N2 K1 C4 C3 -161.2(3) .
C35 K1 C4 C3 168.9(3) .
C36 K1 C4 C3 162.2(3) .
N1 K1 C4 C3 113.5(4) .
C1 K1 C4 C3 75.9(3) .
N3 K1 C4 C3 147.1(3) .
C2 K1 C4 C3 37.8(3) .
C37 K1 C4 C3 125.4(3) .
C38 K1 C4 C3 124.1(3) .
C42 K1 C4 C3 -49.5(4) .
N2 K1 C4 N1 85.3(3) .
C35 K1 C4 N1 55.5(3) .
C36 K1 C4 N1 48.7(3) .
C3 K1 C4 N1 -113.5(4) .
C1 K1 C4 N1 -37.6(3) .
N3 K1 C4 N1 33.6(3) .
C2 K1 C4 N1 -75.7(3) .
C37 K1 C4 N1 11.9(3) .
C38 K1 C4 N1 10.7(3) .
C42 K1 C4 N1 -163.0(4) .
N2 K1 C4 C5 -30.7(3) .
C35 K1 C4 C5 -60.6(4) .
C36 K1 C4 C5 -67.3(4) .
N1 K1 C4 C5 -116.0(4) .
C3 K1 C4 C5 130.5(5) .
C1 K1 C4 C5 -153.6(4) .
N3 K1 C4 C5 -82.4(3) .
C2 K1 C4 C5 168.3(4) .
C37 K1 C4 C5 -104.1(3) .
C38 K1 C4 C5 -105.4(3) .
C42 K1 C4 C5 81.0(4) .
C3 C4 C5 C18 144.0(5) .
N1 C4 C5 C18 -38.8(5) .
K1 C4 C5 C18 49.3(4) .
C3 C4 C5 C12 -94.5(6) .
N1 C4 C5 C12 82.6(5) .
K1 C4 C5 C12 170.8(3) .
C3 C4 C5 C6 24.4(7) .
N1 C4 C5 C6 -158.4(4) .
K1 C4 C5 C6 -70.2(4) .
C4 C5 C6 C11 -63.0(6) .
C18 C5 C6 C11 -179.6(5) .
C12 C5 C6 C11 58.6(6) .
C4 C5 C6 C7 121.9(6) .
C18 C5 C6 C7 5.2(7) .
C12 C5 C6 C7 -116.6(6) .
C11 C6 C7 C8 1.9(10) .
C5 C6 C7 C8 177.1(6) .
C6 C7 C8 C9 1.8(12) .
C7 C8 C9 C10 -4.5(13) .
C8 C9 C10 C11 3.5(13) .
C7 C6 C11 C10 -2.9(9) .
C5 C6 C11 C10 -178.2(5) .
C9 C10 C11 C6 0.3(11) .
C4 C5 C12 C17 -177.0(4) .
C18 C5 C12 C17 -60.0(6) .
C6 C5 C12 C17 60.2(6) .
C4 C5 C12 C13 8.0(6) .
C18 C5 C12 C13 125.0(5) .
C6 C5 C12 C13 -114.8(5) .
C17 C12 C13 C14 3.1(7) .
C5 C12 C13 C14 178.3(4) .
C12 C13 C14 C15 -0.4(8) .
C13 C14 C15 C16 -1.6(8) .
C14 C15 C16 C17 0.9(8) .
C15 C16 C17 C12 1.9(8) .
C13 C12 C17 C16 -3.8(7) .
C5 C12 C17 C16 -179.0(4) .
C21 N2 C18 C19 2.7(5) .
K1 N2 C18 C19 -161.2(3) .
Th1 N2 C18 C19 -70.7(3) .
C21 N2 C18 C5 -177.6(4) .
K1 N2 C18 C5 18.5(6) .
Th1 N2 C18 C5 109.1(4) .
C21 N2 C18 Th1 73.4(3) .
K1 N2 C18 Th1 -90.5(3) .
C4 C5 C18 N2 -45.0(5) .
C12 C5 C18 N2 -165.4(4) .
C6 C5 C18 N2 76.4(5) .
C4 C5 C18 C19 134.7(5) .
C12 C5 C18 C19 14.3(7) .
C6 C5 C18 C19 -103.9(6) .
C4 C5 C18 Th1 39.6(4) .
C12 C5 C18 Th1 -80.8(4) .
C6 C5 C18 Th1 161.0(3) .
N3 Th1 C18 N2 54.5(5) 2_655
N3 Th1 C18 N2 5.6(3) .
N1 Th1 C18 N2 89.2(3) .
N1 Th1 C18 N2 -101.1(3) 2_655
N2 Th1 C18 N2 -173.15(13) 2_655
C18 Th1 C18 N2 -163.8(3) 2_655
C21 Th1 C18 N2 153.2(2) 2_655
C21 Th1 C18 N2 -37.6(2) .
C19 Th1 C18 N2 175.3(3) 2_655
C19 Th1 C18 N2 -114.7(4) .
N3 Th1 C18 C19 169.2(4) 2_655
N3 Th1 C18 C19 120.3(3) .
N1 Th1 C18 C19 -156.1(3) .
N1 Th1 C18 C19 13.6(3) 2_655
N2 Th1 C18 C19 -58.5(3) 2_655
N2 Th1 C18 C19 114.7(4) .
C18 Th1 C18 C19 -49.2(3) 2_655
C21 Th1 C18 C19 -92.1(3) 2_655
C21 Th1 C18 C19 77.1(3) .
C19 Th1 C18 C19 -70.0(3) 2_655
N3 Th1 C18 C5 -59.2(6) 2_655
N3 Th1 C18 C5 -108.1(3) .
N1 Th1 C18 C5 -24.4(3) .
N1 Th1 C18 C5 145.3(3) 2_655
N2 Th1 C18 C5 73.2(3) 2_655
N2 Th1 C18 C5 -113.7(4) .
C18 Th1 C18 C5 82.5(3) 2_655
C21 Th1 C18 C5 39.5(4) 2_655
C21 Th1 C18 C5 -151.3(4) .
C19 Th1 C18 C5 61.6(3) 2_655
C19 Th1 C18 C5 131.7(5) .
N2 C18 C19 C20 -2.2(5) .
C5 C18 C19 C20 178.0(5) .
Th1 C18 C19 C20 -71.0(3) .
N2 C18 C19 Th1 68.8(3) .
C5 C18 C19 Th1 -110.9(5) .
N3 Th1 C19 C18 -163.6(6) 2_655
N3 Th1 C19 C18 -63.9(3) .
N1 Th1 C19 C18 20.8(3) .
N1 Th1 C19 C18 -167.1(3) 2_655
N2 Th1 C19 C18 133.7(3) 2_655
N2 Th1 C19 C18 -35.8(3) .
C18 Th1 C19 C18 131.4(3) 2_655
C21 Th1 C19 C18 105.1(3) 2_655
C21 Th1 C19 C18 -74.8(3) .
C19 Th1 C19 C18 104.3(3) 2_655
N3 Th1 C19 C20 -52.4(8) 2_655
N3 Th1 C19 C20 47.3(3) .
N1 Th1 C19 C20 132.0(3) .
N1 Th1 C19 C20 -55.9(3) 2_655
N2 Th1 C19 C20 -115.1(3) 2_655
N2 Th1 C19 C20 75.4(3) .
C18 Th1 C19 C20 -117.4(3) 2_655
C18 Th1 C19 C20 111.2(4) .
C21 Th1 C19 C20 -143.7(3) 2_655
C21 Th1 C19 C20 36.5(3) .
C19 Th1 C19 C20 -144.5(3) 2_655
C18 C19 C20 C21 0.9(5) .
Th1 C19 C20 C21 -68.3(3) .
C18 C19 C20 Th1 69.3(3) .
N3 Th1 C20 C21 -82.6(4) 2_655
N3 Th1 C20 C21 -22.2(3) .
N1 Th1 C20 C21 62.5(3) .
N1 Th1 C20 C21 -129.6(3) 2_655
N2 Th1 C20 C21 -169.9(2) 2_655
N2 Th1 C20 C21 36.3(2) .
C18 Th1 C20 C21 174.9(3) 2_655
C18 Th1 C20 C21 75.2(3) .
C21 Th1 C20 C21 166.0(2) 2_655
C19 Th1 C20 C21 147.0(3) 2_655
C19 Th1 C20 C21 112.7(4) .
N3 Th1 C20 C19 164.7(2) 2_655
N3 Th1 C20 C19 -135.0(3) .
N1 Th1 C20 C19 -50.3(3) .
N1 Th1 C20 C19 117.7(3) 2_655
N2 Th1 C20 C19 77.3(3) 2_655
N2 Th1 C20 C19 -76.5(3) .
C18 Th1 C20 C19 62.1(3) 2_655
C18 Th1 C20 C19 -37.5(3) .
C21 Th1 C20 C19 53.3(4) 2_655
C21 Th1 C20 C19 -112.7(4) .
C19 Th1 C20 C19 34.2(3) 2_655
C18 N2 C21 C20 -2.0(5) .
K1 N2 C21 C20 162.2(3) .
Th1 N2 C21 C20 70.6(4) .
C18 N2 C21 C22 178.2(4) .
K1 N2 C21 C22 -17.5(5) .
Th1 N2 C21 C22 -109.1(4) .
C18 N2 C21 Th1 -72.7(3) .
K1 N2 C21 Th1 91.6(3) .
C19 C20 C21 N2 0.7(5) .
Th1 C20 C21 N2 -67.9(3) .
C19 C20 C21 C22 -179.7(5) .
Th1 C20 C21 C22 111.8(5) .
C19 C20 C21 Th1 68.5(3) .
N3 Th1 C21 N2 -118.8(3) 2_655
N3 Th1 C21 N2 -91.2(3) .
N1 Th1 C21 N2 -6.9(3) .
N1 Th1 C21 N2 160.1(3) 2_655
N2 Th1 C21 N2 130.1(3) 2_655
C18 Th1 C21 N2 108.2(3) 2_655
C18 Th1 C21 N2 37.5(2) .
C21 Th1 C21 N2 76.3(2) 2_655
C19 Th1 C21 N2 75.8(3) 2_655
C19 Th1 C21 N2 76.8(3) .
N3 Th1 C21 C20 127.0(3) 2_655
N3 Th1 C21 C20 154.5(3) .
N1 Th1 C21 C20 -121.2(3) .
N1 Th1 C21 C20 45.8(3) 2_655
N2 Th1 C21 C20 15.8(4) 2_655
N2 Th1 C21 C20 -114.3(4) .
C18 Th1 C21 C20 -6.1(3) 2_655
C18 Th1 C21 C20 -76.8(3) .
C21 Th1 C21 C20 -38.0(3) 2_655
C19 Th1 C21 C20 -38.5(3) 2_655
C19 Th1 C21 C20 -37.4(3) .
N3 Th1 C21 C22 -6.1(4) 2_655
N3 Th1 C21 C22 21.5(3) .
N1 Th1 C21 C22 105.8(3) .
N1 Th1 C21 C22 -87.2(3) 2_655
N2 Th1 C21 C22 -117.2(3) 2_655
N2 Th1 C21 C22 112.7(4) .
C18 Th1 C21 C22 -139.1(3) 2_655
C18 Th1 C21 C22 150.2(4) .
C21 Th1 C21 C22 -171.0(3) 2_655
C19 Th1 C21 C22 -171.5(3) 2_655
C19 Th1 C21 C22 -170.5(4) .
N2 C21 C22 C23 168.3(4) .
C20 C21 C22 C23 -11.3(7) .
Th1 C21 C22 C23 85.0(4) .
N2 C21 C22 C35 47.9(5) .
C20 C21 C22 C35 -131.8(5) .
Th1 C21 C22 C35 -35.4(4) .
N2 C21 C22 C29 -72.8(5) .
C20 C21 C22 C29 107.6(6) .
Th1 C21 C22 C29 -156.0(3) .
C21 C22 C23 C28 -126.3(5) .
C35 C22 C23 C28 -9.2(6) .
C29 C22 C23 C28 111.3(5) .
C21 C22 C23 C24 60.6(6) .
C35 C22 C23 C24 177.8(4) .
C29 C22 C23 C24 -61.7(6) .
C28 C23 C24 C25 1.6(8) .
C22 C23 C24 C25 174.8(5) .
C23 C24 C25 C26 -2.0(9) .
C24 C25 C26 C27 2.1(9) .
C25 C26 C27 C28 -1.8(9) .
C24 C23 C28 C27 -1.2(8) .
C22 C23 C28 C27 -174.4(5) .
C26 C27 C28 C23 1.4(8) .
C23 C22 C29 C34 137.8(6) .
C21 C22 C29 C34 15.5(7) .
C35 C22 C29 C34 -101.8(7) .
C23 C22 C29 C30 -42.2(7) .
C21 C22 C29 C30 -164.5(5) .
C35 C22 C29 C30 78.2(7) .
C34 C29 C30 C31 -0.7(10) .
C22 C29 C30 C31 179.3(6) .
C29 C30 C31 C32 0.9(12) .
C30 C31 C32 C33 -0.1(13) .
C31 C32 C33 C34 -0.7(14) .
C30 C29 C34 C33 -0.2(11) .
C22 C29 C34 C33 179.8(7) .
C32 C33 C34 C29 0.9(14) .
C38 N3 C35 C36 0.2(5) .
Th1 N3 C35 C36 162.2(3) .
K1 N3 C35 C36 72.8(4) .
C38 N3 C35 C22 178.7(4) .
Th1 N3 C35 C22 -19.3(6) .
K1 N3 C35 C22 -108.7(4) .
C38 N3 C35 K1 -72.7(3) .
Th1 N3 C35 K1 89.3(3) .
C23 C22 C35 C36 93.3(6) .
C21 C22 C35 C36 -145.5(5) .
C29 C22 C35 C36 -24.2(7) .
C23 C22 C35 N3 -84.8(5) .
C21 C22 C35 N3 36.3(6) .
C29 C22 C35 N3 157.6(4) .
C23 C22 C35 K1 -174.6(3) .
C21 C22 C35 K1 -53.5(4) .
C29 C22 C35 K1 67.9(4) .
N2 K1 C35 C36 161.4(4) .
C4 K1 C35 C36 -169.1(3) .
N1 K1 C35 C36 -147.2(3) .
C3 K1 C35 C36 -162.4(3) .
C1 K1 C35 C36 -124.1(3) .
N3 K1 C35 C36 -114.3(4) .
C2 K1 C35 C36 -125.7(3) .
C37 K1 C35 C36 -38.5(3) .
C38 K1 C35 C36 -76.7(4) .
C42 K1 C35 C36 70.6(4) .
N2 K1 C35 N3 -84.4(3) .
C4 K1 C35 N3 -54.8(3) .
C36 K1 C35 N3 114.3(4) .
N1 K1 C35 N3 -33.0(3) .
C3 K1 C35 N3 -48.1(3) .
C1 K1 C35 N3 -9.9(3) .
C2 K1 C35 N3 -11.5(3) .
C37 K1 C35 N3 75.7(3) .
C38 K1 C35 N3 37.6(2) .
C42 K1 C35 N3 -175.1(3) .
N2 K1 C35 C22 33.5(3) .
C4 K1 C35 C22 63.0(4) .
C36 K1 C35 C22 -127.9(5) .
N1 K1 C35 C22 84.9(3) .
C3 K1 C35 C22 69.7(4) .
C1 K1 C35 C22 108.0(3) .
N3 K1 C35 C22 117.9(4) .
C2 K1 C35 C22 106.4(3) .
C37 K1 C35 C22 -166.4(4) .
C38 K1 C35 C22 155.5(4) .
C42 K1 C35 C22 -57.2(4) .
N3 C35 C36 C37 -0.3(6) .
C22 C35 C36 C37 -178.6(5) .
K1 C35 C36 C37 73.3(4) .
N3 C35 C36 K1 -73.7(4) .
C22 C35 C36 K1 108.0(5) .
N2 K1 C36 C35 -15.8(3) .
C4 K1 C36 C35 14.5(4) .
N1 K1 C36 C35 36.2(4) .
C3 K1 C36 C35 35.3(6) .
C1 K1 C36 C35 65.2(4) .
N3 K1 C36 C35 36.2(3) .
C2 K1 C36 C35 80.5(4) .
C37 K1 C36 C35 110.2(5) .
C38 K1 C36 C35 74.3(4) .
C42 K1 C36 C35 -128.0(4) .
N2 K1 C36 C37 -126.0(3) .
C35 K1 C36 C37 -110.2(5) .
C4 K1 C36 C37 -95.7(4) .
N1 K1 C36 C37 -74.0(3) .
C3 K1 C36 C37 -74.8(5) .
C1 K1 C36 C37 -45.0(3) .
N3 K1 C36 C37 -74.0(3) .
C2 K1 C36 C37 -29.6(4) .
C38 K1 C36 C37 -35.9(3) .
C42 K1 C36 C37 121.8(4) .
C35 C36 C37 C38 0.4(6) .
K1 C36 C37 C38 71.1(4) .
C35 C36 C37 K1 -70.8(4) .
N2 K1 C37 C38 -57.6(3) .
C35 K1 C37 C38 -74.6(3) .
C4 K1 C37 C38 -2.8(4) .
C36 K1 C37 C38 -112.2(4) .
N1 K1 C37 C38 2.7(3) .
C3 K1 C37 C38 32.2(4) .
C1 K1 C37 C38 28.9(3) .
N3 K1 C37 C38 -35.0(3) .
C2 K1 C37 C38 47.6(3) .
C42 K1 C37 C38 170.4(4) .
N2 K1 C37 C36 54.6(3) .
C35 K1 C37 C36 37.6(3) .
C4 K1 C37 C36 109.4(3) .
N1 K1 C37 C36 114.9(3) .
C3 K1 C37 C36 144.4(3) .
C1 K1 C37 C36 141.0(3) .
N3 K1 C37 C36 77.2(3) .
C2 K1 C37 C36 159.8(3) .
C38 K1 C37 C36 112.2(4) .
C42 K1 C37 C36 -77.4(5) .
C36 C37 C38 N3 -0.3(6) .
K1 C37 C38 N3 68.4(4) .
C36 C37 C38 K1 -68.7(4) .
C35 N3 C38 C37 0.1(6) .
Th1 N3 C38 C37 -162.8(3) .
K1 N3 C38 C37 -69.1(4) .
C35 N3 C38 K1 69.2(3) .
Th1 N3 C38 K1 -93.7(3) .
N2 K1 C38 C37 123.4(3) .
C35 K1 C38 C37 77.2(3) .
C4 K1 C38 C37 177.8(3) .
C36 K1 C38 C37 37.9(3) .
N1 K1 C38 C37 -177.3(3) .
C3 K1 C38 C37 -157.7(3) .
C1 K1 C38 C37 -150.3(3) .
N3 K1 C38 C37 116.1(5) .
C2 K1 C38 C37 -138.1(3) .
C42 K1 C38 C37 -18.6(9) .
N2 K1 C38 N3 7.3(3) .
C35 K1 C38 N3 -38.9(3) .
C4 K1 C38 N3 61.7(3) .
C36 K1 C38 N3 -78.1(3) .
N1 K1 C38 N3 66.6(3) .
C3 K1 C38 N3 86.2(3) .
C1 K1 C38 N3 93.6(3) .
C2 K1 C38 N3 105.8(3) .
C37 K1 C38 N3 -116.1(5) .
C42 K1 C38 N3 -134.7(8) .
N2 K1 C39 C45 -94.7(14) .
C35 K1 C39 C45 -29.3(16) .
C4 K1 C39 C45 156.0(14) .
C36 K1 C39 C45 -22.9(15) .
N1 K1 C39 C45 112.3(15) .
C3 K1 C39 C45 148.2(15) .
C1 K1 C39 C45 99.8(15) .
N3 K1 C39 C45 -2.8(16) .
C2 K1 C39 C45 120.3(15) .
C37 K1 C39 C45 4.4(15) .
C38 K1 C39 C45 16.3(16) .
C42 K1 C39 C45 -159.0(18) .
N2 K1 C39 C40 1.7(8) .
C35 K1 C39 C40 67.1(5) .
C4 K1 C39 C40 -107.6(8) .
C36 K1 C39 C40 73.6(6) .
N1 K1 C39 C40 -151.3(7) .
C3 K1 C39 C40 -115.3(7) .
C1 K1 C39 C40 -163.8(6) .
N3 K1 C39 C40 93.7(4) .
C2 K1 C39 C40 -143.2(6) .
C37 K1 C39 C40 100.8(6) .
C38 K1 C39 C40 112.8(5) .
C42 K1 C39 C40 -62.50(15) .
N2 K1 C39 C44 127.2(8) .
C35 K1 C39 C44 -167.4(5) .
C4 K1 C39 C44 17.9(8) .
C36 K1 C39 C44 -161.0(6) .
N1 K1 C39 C44 -25.8(6) .
C3 K1 C39 C44 10.1(7) .
C1 K1 C39 C44 -38.3(6) .
N3 K1 C39 C44 -140.8(4) .
C2 K1 C39 C44 -17.8(6) .
C37 K1 C39 C44 -133.7(6) .
C38 K1 C39 C44 -121.8(5) .
C42 K1 C39 C44 62.96(12) .
C45 C39 C40 C41 -175.9(10) .
C44 C39 C40 C41 0.0 .
K1 C39 C40 C41 66.1(3) .
C45 C39 C40 K1 118.0(9) .
C44 C39 C40 K1 -66.1(3) .
N2 K1 C40 C39 -178.9(5) .
C35 K1 C40 C39 -119.8(6) .
C4 K1 C40 C39 101.9(9) .
C36 K1 C40 C39 -103.8(7) .
N1 K1 C40 C39 78.9(17) .
C3 K1 C40 C39 76.9(8) .
C1 K1 C40 C39 25.3(10) .
N3 K1 C40 C39 -104.4(5) .
C2 K1 C40 C39 44.5(8) .
C37 K1 C40 C39 -77.8(6) .
C38 K1 C40 C39 -76.3(5) .
C42 K1 C40 C39 95.1(2) .
N2 K1 C40 C41 55.8(5) .
C35 K1 C40 C41 114.9(6) .
C4 K1 C40 C41 -23.4(9) .
C36 K1 C40 C41 130.9(7) .
N1 K1 C40 C41 -46.4(17) .
C3 K1 C40 C41 -48.4(8) .
C1 K1 C40 C41 -100.0(10) .
N3 K1 C40 C41 130.3(4) .
C2 K1 C40 C41 -80.8(8) .
C37 K1 C40 C41 156.9(6) .
C38 K1 C40 C41 158.4(5) .
C42 K1 C40 C41 -30.16(10) .
C39 C40 C41 C42 0.0 .
K1 C40 C41 C42 67.3(2) .
C39 C40 C41 K1 -67.3(2) .
N2 K1 C41 C40 -134.2(5) .
C35 K1 C41 C40 -72.0(5) .
C4 K1 C41 C40 163.5(6) .
C36 K1 C41 C40 -48.7(6) .
N1 K1 C41 C40 162.2(6) .
C3 K1 C41 C40 139.0(6) .
C1 K1 C41 C40 116.5(9) .
N3 K1 C41 C40 -68.7(5) .
C2 K1 C41 C40 113.8(7) .
C37 K1 C41 C40 -24.9(6) .
C38 K1 C41 C40 -29.4(6) .
C42 K1 C41 C40 124.66(11) .
N2 K1 C41 C42 101.2(6) .
C35 K1 C41 C42 163.4(5) .
C4 K1 C41 C42 38.8(6) .
C36 K1 C41 C42 -173.3(6) .
N1 K1 C41 C42 37.5(6) .
C3 K1 C41 C42 14.4(6) .
C1 K1 C41 C42 -8.2(9) .
N3 K1 C41 C42 166.6(5) .
C2 K1 C41 C42 -10.9(7) .
C37 K1 C41 C42 -149.6(6) .
C38 K1 C41 C42 -154.0(6) .
C40 C41 C42 C43 0.0 .
K1 C41 C42 C43 69.1(3) .
C40 C41 C42 K1 -69.1(3) .
N2 K1 C42 C43 147.5(5) .
C35 K1 C42 C43 -146.2(7) .
C4 K1 C42 C43 89.9(6) .
C36 K1 C42 C43 -116.5(7) .
N1 K1 C42 C43 80.9(5) .
C3 K1 C42 C43 69.9(6) .
C1 K1 C42 C43 50.3(6) .
N3 K1 C42 C43 -153.1(8) .
C2 K1 C42 C43 46.2(6) .
C37 K1 C42 C43 -84.9(8) .
C38 K1 C42 C43 -74.0(13) .
N2 K1 C42 C41 -88.3(5) .
C35 K1 C42 C41 -22.0(7) .
C4 K1 C42 C41 -145.9(6) .
C36 K1 C42 C41 7.8(7) .
N1 K1 C42 C41 -154.9(5) .
C3 K1 C42 C41 -165.9(6) .
C1 K1 C42 C41 174.5(6) .
N3 K1 C42 C41 -28.9(8) .
C2 K1 C42 C41 170.4(6) .
C37 K1 C42 C41 39.3(8) .
C38 K1 C42 C41 50.2(13) .
C41 C42 C43 C44 0.0 .
K1 C42 C43 C44 69.6(3) .
C41 C42 C43 K1 -69.6(3) .
N2 K1 C43 C44 -166.5(6) .
C35 K1 C43 C44 -65.9(11) .
C4 K1 C43 C44 142.5(6) .
C36 K1 C43 C44 -43.8(8) .
N1 K1 C43 C44 122.8(5) .
C3 K1 C43 C44 131.4(7) .
C1 K1 C43 C44 99.0(5) .
N3 K1 C43 C44 9.5(12) .
C2 K1 C43 C44 103.5(7) .
C37 K1 C43 C44 -9.6(7) .
C38 K1 C43 C44 18.1(7) .
C42 K1 C43 C44 -124.33(10) .
N2 K1 C43 C42 -42.2(6) .
C35 K1 C43 C42 58.5(12) .
C4 K1 C43 C42 -93.2(6) .
C36 K1 C43 C42 80.6(8) .
N1 K1 C43 C42 -112.9(5) .
C3 K1 C43 C42 -104.3(7) .
C1 K1 C43 C42 -136.7(6) .
N3 K1 C43 C42 133.8(12) .
C2 K1 C43 C42 -132.2(7) .
C37 K1 C43 C42 114.7(7) .
C38 K1 C43 C42 142.4(7) .
C42 C43 C44 C39 0.0 .
K1 C43 C44 C39 68.4(3) .
C42 C43 C44 K1 -68.4(3) .
C45 C39 C44 C43 174.0(15) .
C40 C39 C44 C43 0.0 .
K1 C39 C44 C43 -66.7(3) .
C45 C39 C44 K1 -119.4(14) .
C40 C39 C44 K1 66.7(3) .
N2 K1 C44 C43 24.7(11) .
C35 K1 C44 C43 141.9(7) .
C4 K1 C44 C43 -42.2(6) .
C36 K1 C44 C43 145.2(6) .
N1 K1 C44 C43 -71.0(5) .
C3 K1 C44 C43 -45.8(6) .
C1 K1 C44 C43 -86.9(5) .
N3 K1 C44 C43 -176.8(4) .
C2 K1 C44 C43 -72.2(6) .
C37 K1 C44 C43 172.0(6) .
C38 K1 C44 C43 -167.5(5) .
C42 K1 C44 C43 30.31(9) .
N2 K1 C44 C39 -100.2(11) .
C35 K1 C44 C39 16.9(7) .
C4 K1 C44 C39 -167.2(6) .
C36 K1 C44 C39 20.3(6) .
N1 K1 C44 C39 164.1(5) .
C3 K1 C44 C39 -170.7(6) .
C1 K1 C44 C39 148.2(5) .
N3 K1 C44 C39 58.3(5) .
C2 K1 C44 C39 162.9(6) .
C37 K1 C44 C39 47.1(6) .
C38 K1 C44 C39 67.5(5) .
C42 K1 C44 C39 -94.62(17) .
